data_7242081
loop_
_publ_author_name
'Xue, Yun-Shan'
'Zhang, Chen'
'Lv, Jun Qing'
'Chen, Ning-Ning'
'Wang, Jun'
'Chen, Xuan-Rong'
'Fan, Liming'

_publ_section_title
;
 Luminescence sensing and photocatalytic activities of four Zn(ii)/Co(ii)
 coordination polymers based on a pyridinephenyl bifunctional ligand
;
_journal_issue 6
_journal_name_full CrystEngComm
_journal_page_first 1497
_journal_page_last 1506
_journal_paper_doi 10.1039/D0CE01812K
_journal_volume 23
_journal_year 2021
_chemical_formula_moiety 'C34 H25 N5 O6 Zn, H2 O'
_chemical_formula_sum 'C34 H27 N5 O7 Zn'
_chemical_formula_weight 683.00
_space_group_crystal_system monoclinic
_space_group_IT_number 14
_space_group_name_Hall '-P 2ybc'
_space_group_name_H-M_alt 'P 1 21/c 1'
_atom_sites_solution_hydrogens mixed
_audit_creation_method SHELXL-2014
_audit_update_record
;
2020-03-21 deposited with the CCDC.	2021-01-12 downloaded from the CCDC.
;
_cell_angle_alpha 90
_cell_angle_beta 102.581(17)
_cell_angle_gamma 90
_cell_formula_units_Z 4
_cell_length_a 15.679(9)
_cell_length_b 11.030(6)
_cell_length_c 18.158(11)
_cell_measurement_reflns_used 9977
_cell_measurement_temperature 293(2)
_cell_measurement_theta_max 25.26
_cell_measurement_theta_min 2.95
_cell_volume 3065(3)
_computing_structure_refinement 'SHELXL-2014 (Sheldrick, 2014)'
_diffrn_ambient_temperature 293(2)
_diffrn_measured_fraction_theta_full 0.998
_diffrn_measured_fraction_theta_max 0.998
_diffrn_measurement_device_type 'Bruker APEX-II CCD'
_diffrn_measurement_method '\f and \w scans'
_diffrn_radiation_type MoK\a
_diffrn_radiation_wavelength 0.71073
_diffrn_reflns_av_R_equivalents 0.0758
_diffrn_reflns_av_unetI/netI 0.0522
_diffrn_reflns_Laue_measured_fraction_full 0.998
_diffrn_reflns_Laue_measured_fraction_max 0.998
_diffrn_reflns_limit_h_max 19
_diffrn_reflns_limit_h_min -19
_diffrn_reflns_limit_k_max 13
_diffrn_reflns_limit_k_min -13
_diffrn_reflns_limit_l_max 22
_diffrn_reflns_limit_l_min -22
_diffrn_reflns_number 53702
_diffrn_reflns_point_group_measured_fraction_full 0.998
_diffrn_reflns_point_group_measured_fraction_max 0.998
_diffrn_reflns_theta_full 25.242
_diffrn_reflns_theta_max 25.999
_diffrn_reflns_theta_min 3.022
_exptl_absorpt_coefficient_mu 0.861
_exptl_absorpt_correction_T_max 0.875
_exptl_absorpt_correction_T_min 0.811
_exptl_absorpt_correction_type multi-scan
_exptl_absorpt_process_details SADABS
_exptl_crystal_colour colorless
_exptl_crystal_density_diffrn 1.480
_exptl_crystal_description block
_exptl_crystal_F_000 1408
_exptl_crystal_size_max 0.210
_exptl_crystal_size_mid 0.190
_exptl_crystal_size_min 0.170
_refine_diff_density_max 0.494
_refine_diff_density_min -0.384
_refine_diff_density_rms 0.064
_refine_ls_extinction_method none
_refine_ls_goodness_of_fit_ref 0.999
_refine_ls_hydrogen_treatment constr
_refine_ls_matrix_type full
_refine_ls_number_parameters 425
_refine_ls_number_reflns 6032
_refine_ls_number_restraints 0
_refine_ls_restrained_S_all 0.999
_refine_ls_R_factor_all 0.0872
_refine_ls_R_factor_gt 0.0519
_refine_ls_shift/su_max 0.001
_refine_ls_shift/su_mean 0.000
_refine_ls_structure_factor_coef Fsqd
_refine_ls_weighting_details 'w=1/[\s^2^(Fo^2^)+(0.0452P)^2^+3.3930P] where P=(Fo^2^+2Fc^2^)/3'
_refine_ls_weighting_scheme calc
_refine_ls_wR_factor_gt 0.1007
_refine_ls_wR_factor_ref 0.1103
_reflns_Friedel_coverage 0.000
_reflns_number_gt 4368
_reflns_number_total 6032
_reflns_threshold_expression 'I > 2\s(I)'
_cod_data_source_file d0ce01812k2.cif
_cod_data_source_block 1
_cod_depositor_comments 'Adding full bibliography for 7242081--7242084.cif.'
_cod_original_sg_symbol_H-M 'P 21/c'
_cod_database_code 7242081
_shelx_space_group_comment
;
The symmetry employed for this shelxl refinement is uniquely defined
by the following loop, which should always be used as a source of
symmetry information in preference to the above space-group names.
They are only intended as comments.
;
_shelx_estimated_absorpt_t_min 0.840
_shelx_estimated_absorpt_t_max 0.868
_shelxl_version_number 2014-3

loop_
_space_group_symop_operation_xyz
'x, y, z'
'-x, y+1/2, -z+1/2'
'-x, -y, -z'
'x, -y-1/2, z-1/2'

loop_
_atom_site_label
_atom_site_type_symbol
_atom_site_fract_x
_atom_site_fract_y
_atom_site_fract_z
_atom_site_U_iso_or_equiv
_atom_site_adp_type
_atom_site_occupancy
_atom_site_site_symmetry_order
_atom_site_calc_flag
_atom_site_refinement_flags_posn
_atom_site_refinement_flags_adp
_atom_site_refinement_flags_occupancy
_atom_site_disorder_assembly
_atom_site_disorder_group
Zn1 Zn 0.92908(2) 0.72280(3) 0.37693(2) 0.03137(12) Uani 1 1 d . . . . .
O1 O 0.99254(14) 0.69214(19) 0.29852(13) 0.0410(6) Uani 1 1 d . . . . .
O2 O 1.04607(18) 0.5116(2) 0.33686(19) 0.0729(9) Uani 1 1 d . . . . .
O3 O 1.18461(15) 0.98698(19) 0.24275(15) 0.0469(6) Uani 1 1 d . . . . .
H3 H 1.2040 1.0563 0.2460 0.070 Uiso 1 1 calc R U . . .
O4 O 1.30076(15) 0.9473(2) 0.19400(16) 0.0552(7) Uani 1 1 d . . . . .
O5 O 1.17440(13) 0.3363(2) 0.14680(14) 0.0423(6) Uani 1 1 d . . . . .
O6 O 1.21594(17) 0.2168(2) 0.24582(16) 0.0560(7) Uani 1 1 d . . . . .
O7 O 0.0992(2) 0.2691(3) 0.36684(16) 0.0758(9) Uani 1 1 d . . . . .
H7A H 0.0818 0.3420 0.3593 0.114 Uiso 1 1 d R U . . .
H7B H 0.1305 0.2520 0.3355 0.114 Uiso 1 1 d R U . . .
N5 N 0.01794(15) 0.8277(2) 0.44576(15) 0.0348(6) Uani 1 1 d . . . . .
N1 N 1.41503(16) 0.5282(2) 0.25202(15) 0.0383(7) Uani 1 1 d . . . . .
N2 N 0.88152(15) 0.5905(2) 0.43023(14) 0.0320(6) Uani 1 1 d . . . . .
N3 N 0.79159(16) 0.4959(2) 0.48734(14) 0.0346(6) Uani 1 1 d . . . . .
N4 N 0.12846(16) 0.9526(2) 0.48094(16) 0.0350(6) Uani 1 1 d . . . . .
C1 C 1.0490(2) 0.6076(3) 0.30333(19) 0.0363(8) Uani 1 1 d . . . . .
C2 C 1.12581(18) 0.6342(3) 0.26901(16) 0.0273(7) Uani 1 1 d . . . . .
C3 C 1.14025(19) 0.7527(2) 0.24928(17) 0.0298(7) Uani 1 1 d . . . . .
H3A H 1.0980 0.8116 0.2501 0.036 Uiso 1 1 calc R U . . .
C4 C 1.21752(19) 0.7836(3) 0.22836(17) 0.0303(7) Uani 1 1 d . . . . .
C8 C 1.2392(2) 0.9142(3) 0.21801(18) 0.0342(7) Uani 1 1 d . . . . .
C5 C 1.27802(18) 0.6946(3) 0.22328(17) 0.0283(7) Uani 1 1 d . . . . .
H5 H 1.3289 0.7153 0.2078 0.034 Uiso 1 1 calc R U . . .
C6 C 1.26388(17) 0.5740(3) 0.24109(16) 0.0249(6) Uani 1 1 d . . . . .
C7 C 1.18796(18) 0.5454(3) 0.26538(16) 0.0269(7) Uani 1 1 d . . . . .
H7 H 1.1787 0.4662 0.2793 0.032 Uiso 1 1 calc R U . . .
C9 C 1.33354(18) 0.4829(3) 0.23839(16) 0.0260(6) Uani 1 1 d . . . . .
C13 C 1.4810(2) 0.4522(4) 0.2509(2) 0.0499(10) Uani 1 1 d . . . . .
H13 H 1.5372 0.4841 0.2595 0.060 Uiso 1 1 calc R U . . .
C12 C 1.4710(2) 0.3293(4) 0.2377(2) 0.0515(10) Uani 1 1 d . . . . .
H12 H 1.5189 0.2794 0.2384 0.062 Uiso 1 1 calc R U . . .
C11 C 1.3880(2) 0.2837(3) 0.2236(2) 0.0433(8) Uani 1 1 d . . . . .
H11 H 1.3789 0.2012 0.2147 0.052 Uiso 1 1 calc R U . . .
C10 C 1.31736(18) 0.3596(3) 0.22251(17) 0.0288(7) Uani 1 1 d . . . . .
C14 C 1.2292(2) 0.3010(3) 0.20432(19) 0.0324(7) Uani 1 1 d . . . . .
C16 C 0.9038(2) 0.4699(3) 0.4373(2) 0.0414(8) Uani 1 1 d . . . . .
H16 H 0.9500 0.4342 0.4206 0.050 Uiso 1 1 calc R U . . .
C17 C 0.8487(2) 0.4119(3) 0.4719(2) 0.0462(9) Uani 1 1 d . . . . .
H17 H 0.8494 0.3297 0.4833 0.055 Uiso 1 1 calc R U . . .
C18 C 0.7215(2) 0.4704(4) 0.5266(2) 0.0591(11) Uani 1 1 d . . . . .
H18A H 0.7465 0.4632 0.5803 0.071 Uiso 1 1 calc R U . . .
H18B H 0.6950 0.3932 0.5093 0.071 Uiso 1 1 calc R U . . .
C19 C 0.6514(2) 0.5667(3) 0.5147(2) 0.0461(9) Uani 1 1 d . . . . .
C24 C 0.5836(2) 0.5633(4) 0.4524(2) 0.0522(10) Uani 1 1 d . . . . .
H24 H 0.5836 0.5045 0.4157 0.063 Uiso 1 1 calc R U . . .
C23 C 0.5158(2) 0.6450(4) 0.4432(2) 0.0515(10) Uani 1 1 d . . . . .
H23 H 0.4707 0.6404 0.4005 0.062 Uiso 1 1 calc R U . . .
C22 C 0.5139(2) 0.7347(3) 0.49684(19) 0.0399(8) Uani 1 1 d . . . . .
C21 C 0.5843(2) 0.7400(4) 0.5583(2) 0.0522(10) Uani 1 1 d . . . . .
H21 H 0.5859 0.8004 0.5943 0.063 Uiso 1 1 calc R U . . .
C20 C 0.6520(2) 0.6577(4) 0.5671(2) 0.0531(10) Uani 1 1 d . . . . .
H20 H 0.6984 0.6634 0.6087 0.064 Uiso 1 1 calc R U . . .
C25 C 0.4376(2) 0.8160(3) 0.49086(18) 0.0373(8) Uani 1 1 d . . . . .
C26 C 0.4118(3) 0.8570(5) 0.5535(2) 0.0855(17) Uani 1 1 d . . . . .
H26 H 0.4447 0.8365 0.6009 0.103 Uiso 1 1 calc R U . . .
C27 C 0.3383(3) 0.9281(5) 0.5487(2) 0.0859(17) Uani 1 1 d . . . . .
H27 H 0.3240 0.9554 0.5930 0.103 Uiso 1 1 calc R U . . .
C28 C 0.2865(2) 0.9591(3) 0.48189(19) 0.0373(8) Uani 1 1 d . . . . .
C31 C 0.2037(2) 1.0309(3) 0.4775(2) 0.0453(9) Uani 1 1 d . . . . .
H31A H 0.2124 1.0884 0.5189 0.054 Uiso 1 1 calc R U . . .
H31B H 0.1910 1.0765 0.4307 0.054 Uiso 1 1 calc R U . . .
C33 C 0.1008(2) 0.9202(3) 0.5444(2) 0.0399(8) Uani 1 1 d . . . . .
H33 H 0.1246 0.9454 0.5934 0.048 Uiso 1 1 calc R U . . .
C34 C 0.0323(2) 0.8444(3) 0.52222(19) 0.0369(8) Uani 1 1 d . . . . .
H34 H 0.0001 0.8091 0.5539 0.044 Uiso 1 1 calc R U . . .
C32 C 0.07729(19) 0.8950(3) 0.42269(19) 0.0358(8) Uani 1 1 d . . . . .
H32 H 0.0827 0.9013 0.3728 0.043 Uiso 1 1 calc R U . . .
C29 C 0.3120(3) 0.9199(5) 0.4199(2) 0.0873(17) Uani 1 1 d . . . . .
H29 H 0.2787 0.9407 0.3727 0.105 Uiso 1 1 calc R U . . .
C30 C 0.3858(3) 0.8501(5) 0.4237(2) 0.0879(18) Uani 1 1 d . . . . .
H30 H 0.4006 0.8255 0.3791 0.106 Uiso 1 1 calc R U . . .
C15 C 0.8137(2) 0.6010(3) 0.46123(18) 0.0369(8) Uani 1 1 d . . . . .
H15 H 0.7846 0.6736 0.4645 0.044 Uiso 1 1 calc R U . . .

loop_
_atom_site_aniso_label
_atom_site_aniso_U_11
_atom_site_aniso_U_22
_atom_site_aniso_U_33
_atom_site_aniso_U_23
_atom_site_aniso_U_13
_atom_site_aniso_U_12
Zn1 0.02335(19) 0.0257(2) 0.0467(2) -0.00110(17) 0.01126(15) 0.00226(15)
O1 0.0356(12) 0.0345(13) 0.0586(15) 0.0042(11) 0.0229(11) 0.0098(10)
O2 0.0653(18) 0.0475(17) 0.126(3) 0.0348(17) 0.0657(19) 0.0171(14)
O3 0.0550(15) 0.0189(12) 0.0680(17) 0.0052(12) 0.0156(13) -0.0001(11)
O4 0.0415(14) 0.0390(14) 0.088(2) 0.0115(13) 0.0201(14) -0.0098(12)
O5 0.0266(12) 0.0360(13) 0.0610(16) -0.0037(12) 0.0022(11) -0.0058(10)
O6 0.0666(17) 0.0261(13) 0.0788(19) 0.0059(13) 0.0233(14) -0.0128(12)
O7 0.105(2) 0.0639(19) 0.0633(18) 0.0179(16) 0.0291(17) 0.0214(17)
N5 0.0243(13) 0.0285(14) 0.0514(18) -0.0025(13) 0.0076(12) 0.0067(11)
N1 0.0221(14) 0.0405(16) 0.0508(17) -0.0056(13) 0.0044(12) -0.0036(12)
N2 0.0264(13) 0.0287(14) 0.0422(16) 0.0002(12) 0.0106(12) 0.0026(11)
N3 0.0325(14) 0.0352(15) 0.0381(15) 0.0093(12) 0.0125(12) 0.0065(12)
N4 0.0245(13) 0.0266(14) 0.0534(18) -0.0057(13) 0.0074(13) 0.0056(11)
C1 0.0345(18) 0.0288(18) 0.050(2) -0.0034(16) 0.0179(15) 0.0006(15)
C2 0.0264(15) 0.0227(15) 0.0337(17) -0.0029(13) 0.0088(13) -0.0005(12)
C3 0.0308(16) 0.0195(16) 0.0402(18) -0.0023(13) 0.0103(14) 0.0030(12)
C4 0.0322(16) 0.0219(15) 0.0347(17) 0.0017(14) 0.0029(13) -0.0029(14)
C8 0.0317(17) 0.0265(17) 0.0419(19) 0.0059(15) 0.0024(15) -0.0010(14)
C5 0.0216(15) 0.0273(17) 0.0363(17) 0.0006(13) 0.0071(13) -0.0059(12)
C6 0.0203(14) 0.0237(16) 0.0290(16) -0.0029(13) 0.0014(12) 0.0000(12)
C7 0.0272(16) 0.0190(15) 0.0351(17) -0.0013(13) 0.0083(13) -0.0021(12)
C9 0.0203(15) 0.0272(16) 0.0299(16) 0.0002(13) 0.0039(12) -0.0006(12)
C13 0.0180(17) 0.065(3) 0.064(2) -0.007(2) 0.0031(16) 0.0011(17)
C12 0.0276(19) 0.055(2) 0.071(3) -0.002(2) 0.0080(17) 0.0187(17)
C11 0.0360(19) 0.0334(19) 0.059(2) -0.0017(17) 0.0084(16) 0.0105(16)
C10 0.0236(15) 0.0263(16) 0.0363(17) 0.0019(13) 0.0064(13) 0.0047(12)
C14 0.0335(18) 0.0157(16) 0.050(2) -0.0093(14) 0.0135(16) 0.0020(13)
C16 0.0335(18) 0.0363(19) 0.057(2) 0.0112(17) 0.0156(16) 0.0150(15)
C17 0.044(2) 0.0340(19) 0.065(2) 0.0148(18) 0.0204(18) 0.0162(16)
C18 0.056(2) 0.059(3) 0.073(3) 0.028(2) 0.039(2) 0.014(2)
C19 0.036(2) 0.054(2) 0.055(2) 0.0152(19) 0.0250(18) 0.0093(17)
C24 0.057(2) 0.055(2) 0.049(2) -0.0068(19) 0.0213(19) 0.0106(19)
C23 0.044(2) 0.067(3) 0.045(2) -0.008(2) 0.0113(17) 0.0048(19)
C22 0.0337(18) 0.051(2) 0.0382(18) 0.0015(17) 0.0141(15) 0.0025(16)
C21 0.037(2) 0.070(3) 0.047(2) -0.013(2) 0.0044(17) 0.0101(18)
C20 0.035(2) 0.075(3) 0.047(2) 0.003(2) 0.0037(17) 0.0105(19)
C25 0.0276(17) 0.050(2) 0.0354(18) -0.0033(16) 0.0083(14) 0.0000(15)
C26 0.071(3) 0.139(5) 0.038(2) -0.010(3) -0.006(2) 0.058(3)
C27 0.074(3) 0.139(5) 0.041(2) -0.023(3) 0.004(2) 0.056(3)
C28 0.0282(17) 0.0360(19) 0.047(2) -0.0032(16) 0.0061(15) -0.0024(14)
C31 0.0330(19) 0.0341(19) 0.067(2) -0.0032(18) 0.0075(17) -0.0030(15)
C33 0.0396(19) 0.0347(19) 0.043(2) -0.0031(16) 0.0043(16) 0.0088(16)
C34 0.0333(18) 0.0318(18) 0.047(2) 0.0043(16) 0.0119(15) 0.0102(15)
C32 0.0287(17) 0.0375(19) 0.0411(19) -0.0066(15) 0.0074(15) 0.0036(15)
C29 0.067(3) 0.148(5) 0.040(2) 0.004(3) -0.004(2) 0.055(3)
C30 0.072(3) 0.156(5) 0.036(2) -0.003(3) 0.011(2) 0.057(3)
C15 0.0385(18) 0.0286(18) 0.047(2) 0.0012(15) 0.0158(16) 0.0088(15)

loop_
_atom_type_symbol
_atom_type_description
_atom_type_scat_dispersion_real
_atom_type_scat_dispersion_imag
_atom_type_scat_source
C C 0.0033 0.0016 'International Tables Vol C Tables 4.2.6.8 and 6.1.1.4'
H H 0.0000 0.0000 'International Tables Vol C Tables 4.2.6.8 and 6.1.1.4'
N N 0.0061 0.0033 'International Tables Vol C Tables 4.2.6.8 and 6.1.1.4'
O O 0.0106 0.0060 'International Tables Vol C Tables 4.2.6.8 and 6.1.1.4'
Zn Zn 0.2839 1.4301 'International Tables Vol C Tables 4.2.6.8 and 6.1.1.4'

loop_
_geom_angle_atom_site_label_1
_geom_angle_atom_site_label_2
_geom_angle_atom_site_label_3
_geom_angle
_geom_angle_site_symmetry_1
_geom_angle_site_symmetry_3
_geom_angle_publ_flag
O1 Zn1 N2 122.55(10) . . ?
O1 Zn1 O5 117.96(10) . 2_755 ?
N2 Zn1 O5 100.96(10) . 2_755 ?
O1 Zn1 N5 99.17(11) . 1_655 ?
N2 Zn1 N5 113.66(11) . 1_655 ?
O5 Zn1 N5 100.99(10) 2_755 1_655 ?
C1 O1 Zn1 122.5(2) . . ?
C8 O3 H3 109.5 . . ?
C14 O5 Zn1 110.9(2) . 2_745 ?
H7A O7 H7B 108.3 . . ?
C32 N5 C34 105.8(3) . . ?
C32 N5 Zn1 124.1(2) . 1_455 ?
C34 N5 Zn1 130.0(2) . 1_455 ?
C13 N1 C9 118.2(3) . . ?
C15 N2 C16 105.1(3) . . ?
C15 N2 Zn1 124.7(2) . . ?
C16 N2 Zn1 130.0(2) . . ?
C15 N3 C17 106.7(3) . . ?
C15 N3 C18 128.7(3) . . ?
C17 N3 C18 124.6(3) . . ?
C32 N4 C33 107.3(3) . . ?
C32 N4 C31 126.2(3) . . ?
C33 N4 C31 126.4(3) . . ?
O2 C1 O1 124.4(3) . . ?
O2 C1 C2 119.6(3) . . ?
O1 C1 C2 115.9(3) . . ?
C3 C2 C7 119.7(3) . . ?
C3 C2 C1 118.8(3) . . ?
C7 C2 C1 121.0(3) . . ?
C2 C3 C4 120.2(3) . . ?
C2 C3 H3A 119.9 . . ?
C4 C3 H3A 119.9 . . ?
C5 C4 C3 119.7(3) . . ?
C5 C4 C8 119.7(3) . . ?
C3 C4 C8 120.4(3) . . ?
O4 C8 O3 124.8(3) . . ?
O4 C8 C4 124.1(3) . . ?
O3 C8 C4 111.0(3) . . ?
C4 C5 C6 121.0(3) . . ?
C4 C5 H5 119.5 . . ?
C6 C5 H5 119.5 . . ?
C7 C6 C5 118.6(3) . . ?
C7 C6 C9 122.7(3) . . ?
C5 C6 C9 118.6(2) . . ?
C2 C7 C6 120.7(3) . . ?
C2 C7 H7 119.6 . . ?
C6 C7 H7 119.6 . . ?
N1 C9 C10 121.4(3) . . ?
N1 C9 C6 114.6(3) . . ?
C10 C9 C6 124.0(2) . . ?
N1 C13 C12 124.1(3) . . ?
N1 C13 H13 118.0 . . ?
C12 C13 H13 118.0 . . ?
C11 C12 C13 117.6(3) . . ?
C11 C12 H12 121.2 . . ?
C13 C12 H12 121.2 . . ?
C12 C11 C10 120.4(3) . . ?
C12 C11 H11 119.8 . . ?
C10 C11 H11 119.8 . . ?
C11 C10 C9 118.4(3) . . ?
C11 C10 C14 116.1(3) . . ?
C9 C10 C14 125.6(2) . . ?
O6 C14 O5 124.0(3) . . ?
O6 C14 C10 117.3(3) . . ?
O5 C14 C10 118.7(3) . . ?
C17 C16 N2 109.2(3) . . ?
C17 C16 H16 125.4 . . ?
N2 C16 H16 125.4 . . ?
C16 C17 N3 107.1(3) . . ?
C16 C17 H17 126.5 . . ?
N3 C17 H17 126.5 . . ?
N3 C18 C19 113.3(3) . . ?
N3 C18 H18A 108.9 . . ?
C19 C18 H18A 108.9 . . ?
N3 C18 H18B 108.9 . . ?
C19 C18 H18B 108.9 . . ?
H18A C18 H18B 107.7 . . ?
C24 C19 C20 118.4(3) . . ?
C24 C19 C18 120.5(4) . . ?
C20 C19 C18 121.0(4) . . ?
C19 C24 C23 121.4(4) . . ?
C19 C24 H24 119.3 . . ?
C23 C24 H24 119.3 . . ?
C24 C23 C22 120.9(4) . . ?
C24 C23 H23 119.5 . . ?
C22 C23 H23 119.5 . . ?
C21 C22 C23 117.2(3) . . ?
C21 C22 C25 121.5(3) . . ?
C23 C22 C25 121.3(3) . . ?
C20 C21 C22 121.5(4) . . ?
C20 C21 H21 119.2 . . ?
C22 C21 H21 119.2 . . ?
C21 C20 C19 120.5(3) . . ?
C21 C20 H20 119.7 . . ?
C19 C20 H20 119.7 . . ?
C26 C25 C30 115.3(3) . . ?
C26 C25 C22 121.4(3) . . ?
C30 C25 C22 123.2(3) . . ?
C25 C26 C27 122.0(4) . . ?
C25 C26 H26 119.0 . . ?
C27 C26 H26 119.0 . . ?
C28 C27 C26 122.1(4) . . ?
C28 C27 H27 119.0 . . ?
C26 C27 H27 119.0 . . ?
C29 C28 C27 116.2(3) . . ?
C29 C28 C31 122.2(3) . . ?
C27 C28 C31 121.6(3) . . ?
N4 C31 C28 112.2(3) . . ?
N4 C31 H31A 109.2 . . ?
C28 C31 H31A 109.2 . . ?
N4 C31 H31B 109.2 . . ?
C28 C31 H31B 109.2 . . ?
H31A C31 H31B 107.9 . . ?
C34 C33 N4 106.8(3) . . ?
C34 C33 H33 126.6 . . ?
N4 C33 H33 126.6 . . ?
C33 C34 N5 109.2(3) . . ?
C33 C34 H34 125.4 . . ?
N5 C34 H34 125.4 . . ?
N5 C32 N4 110.9(3) . . ?
N5 C32 H32 124.6 . . ?
N4 C32 H32 124.6 . . ?
C28 C29 C30 122.4(4) . . ?
C28 C29 H29 118.8 . . ?
C30 C29 H29 118.8 . . ?
C25 C30 C29 121.9(4) . . ?
C25 C30 H30 119.0 . . ?
C29 C30 H30 119.0 . . ?
N2 C15 N3 112.0(3) . . ?
N2 C15 H15 124.0 . . ?
N3 C15 H15 124.0 . . ?

loop_
_geom_bond_atom_site_label_1
_geom_bond_atom_site_label_2
_geom_bond_distance
_geom_bond_site_symmetry_2
_geom_bond_publ_flag
Zn1 O1 1.936(2) . ?
Zn1 N2 1.984(3) . ?
Zn1 O5 2.020(2) 2_755 ?
Zn1 N5 2.021(3) 1_655 ?
O1 C1 1.275(4) . ?
O2 C1 1.228(4) . ?
O3 C8 1.322(4) . ?
O3 H3 0.8200 . ?
O4 C8 1.199(4) . ?
O5 C14 1.261(4) . ?
O5 Zn1 2.020(2) 2_745 ?
O6 C14 1.242(4) . ?
O7 H7A 0.8500 . ?
O7 H7B 0.8499 . ?
N5 C32 1.327(4) . ?
N5 C34 1.370(4) . ?
N5 Zn1 2.021(3) 1_455 ?
N1 C13 1.335(4) . ?
N1 C9 1.344(4) . ?
N2 C15 1.312(4) . ?
N2 C16 1.374(4) . ?
N3 C15 1.327(4) . ?
N3 C17 1.360(4) . ?
N3 C18 1.462(4) . ?
N4 C32 1.340(4) . ?
N4 C33 1.364(4) . ?
N4 C31 1.474(4) . ?
C1 C2 1.501(4) . ?
C2 C3 1.387(4) . ?
C2 C7 1.393(4) . ?
C3 C4 1.389(4) . ?
C3 H3A 0.9300 . ?
C4 C5 1.382(4) . ?
C4 C8 1.502(4) . ?
C5 C6 1.398(4) . ?
C5 H5 0.9300 . ?
C6 C7 1.393(4) . ?
C6 C9 1.493(4) . ?
C7 H7 0.9300 . ?
C9 C10 1.402(4) . ?
C13 C12 1.380(5) . ?
C13 H13 0.9300 . ?
C12 C11 1.366(5) . ?
C12 H12 0.9300 . ?
C11 C10 1.385(4) . ?
C11 H11 0.9300 . ?
C10 C14 1.495(4) . ?
C16 C17 1.337(5) . ?
C16 H16 0.9300 . ?
C17 H17 0.9300 . ?
C18 C19 1.510(5) . ?
C18 H18A 0.9700 . ?
C18 H18B 0.9700 . ?
C19 C24 1.373(5) . ?
C19 C20 1.382(5) . ?
C24 C23 1.376(5) . ?
C24 H24 0.9300 . ?
C23 C22 1.393(5) . ?
C23 H23 0.9300 . ?
C22 C21 1.389(5) . ?
C22 C25 1.480(5) . ?
C21 C20 1.379(5) . ?
C21 H21 0.9300 . ?
C20 H20 0.9300 . ?
C25 C26 1.365(5) . ?
C25 C30 1.363(5) . ?
C26 C27 1.381(5) . ?
C26 H26 0.9300 . ?
C27 C28 1.349(5) . ?
C27 H27 0.9300 . ?
C28 C29 1.345(5) . ?
C28 C31 1.508(4) . ?
C31 H31A 0.9700 . ?
C31 H31B 0.9700 . ?
C33 C34 1.352(5) . ?
C33 H33 0.9300 . ?
C34 H34 0.9300 . ?
C32 H32 0.9300 . ?
C29 C30 1.379(6) . ?
C29 H29 0.9300 . ?
C30 H30 0.9300 . ?
C15 H15 0.9300 . ?
